data_7124685
loop_
_publ_author_name
'Chen, Dong'
'Xu, Wen-Dan'
'Liu, Hao-Miao'
'Li, Ming-Ming'
'Yan, Yong-Min'
'Li, Xiao-Nian'
'Li, Yan'
'Cheng, Yong-Xian'
'Qin, Hong-Bo'

_publ_section_title
;
 Enantioselective total synthesis of (+)-Lingzhiol via tandem semipinacol
 rearrangement/Friedel-Crafts type cyclization.
;
_journal_issue 55
_journal_name_full 'Chemical communications (Cambridge, England)'
_journal_page_first 8561
_journal_page_last 8564
_journal_paper_doi 10.1039/c6cc03764j
_journal_volume 52
_journal_year 2016
_chemical_formula_moiety 'C16 H14 O5'
_chemical_formula_sum 'C16 H14 O5'
_chemical_formula_weight 286.27
_space_group_IT_number 14
_space_group_name_Hall '-P 2ybc'
_space_group_name_H-M_alt 'P 1 21/c 1'
_symmetry_cell_setting monoclinic
_symmetry_space_group_name_Hall '-P 2ybc'
_symmetry_space_group_name_H-M 'P 1 21/c 1'
_atom_sites_solution_hydrogens geom
_atom_sites_solution_primary direct
_atom_sites_solution_secondary difmap
_audit_creation_method SHELXL-97
_audit_update_record
;
2015-08-17 deposited with the CCDC.
2016-06-06 downloaded from the CCDC.
;
_cell_angle_alpha 90.00
_cell_angle_beta 92.8170(10)
_cell_angle_gamma 90.00
_cell_formula_units_Z 4
_cell_length_a 8.4933(8)
_cell_length_b 10.7736(10)
_cell_length_c 14.1815(14)
_cell_measurement_reflns_used 7692
_cell_measurement_temperature 100(2)
_cell_measurement_theta_max 30.58
_cell_measurement_theta_min 2.38
_cell_volume 1296.1(2)
_computing_cell_refinement 'Bruker SAINT'
_computing_data_collection 'Bruker APEX2'
_computing_data_reduction 'Bruker SAINT'
_computing_molecular_graphics 'Bruker SHELXTL'
_computing_publication_material 'Bruker SHELXTL'
_computing_structure_refinement 'SHELXL-97 (Sheldrick, 2008)'
_computing_structure_solution 'SHELXS-97 (Sheldrick, 2008)'
_diffrn_ambient_temperature 100(2)
_diffrn_measured_fraction_theta_full 0.971
_diffrn_measured_fraction_theta_max 0.971
_diffrn_measurement_device_type 'Bruker APEX-II CCD'
_diffrn_measurement_method '\f and \w scans'
_diffrn_radiation_monochromator graphite
_diffrn_radiation_source 'fine-focus sealed tube'
_diffrn_radiation_type MoK\a
_diffrn_radiation_wavelength 0.71073
_diffrn_reflns_av_R_equivalents 0.0220
_diffrn_reflns_av_sigmaI/netI 0.0210
_diffrn_reflns_limit_h_max 11
_diffrn_reflns_limit_h_min -11
_diffrn_reflns_limit_k_max 14
_diffrn_reflns_limit_k_min -13
_diffrn_reflns_limit_l_max 19
_diffrn_reflns_limit_l_min -19
_diffrn_reflns_number 13529
_diffrn_reflns_theta_full 29.99
_diffrn_reflns_theta_max 29.99
_diffrn_reflns_theta_min 2.38
_exptl_absorpt_coefficient_mu 0.110
_exptl_absorpt_correction_T_max 0.9805
_exptl_absorpt_correction_T_min 0.9422
_exptl_absorpt_correction_type multi-scan
_exptl_absorpt_process_details sadabs
_exptl_crystal_colour colourless
_exptl_crystal_density_diffrn 1.467
_exptl_crystal_density_method 'not measured'
_exptl_crystal_description block
_exptl_crystal_F_000 600
_exptl_crystal_size_max 0.55
_exptl_crystal_size_mid 0.50
_exptl_crystal_size_min 0.18
_refine_diff_density_max 0.393
_refine_diff_density_min -0.296
_refine_diff_density_rms 0.063
_refine_ls_extinction_method none
_refine_ls_goodness_of_fit_ref 1.041
_refine_ls_hydrogen_treatment constr
_refine_ls_matrix_type full
_refine_ls_number_parameters 191
_refine_ls_number_reflns 3658
_refine_ls_number_restraints 0
_refine_ls_restrained_S_all 1.041
_refine_ls_R_factor_all 0.0410
_refine_ls_R_factor_gt 0.0376
_refine_ls_shift/su_max 0.000
_refine_ls_shift/su_mean 0.000
_refine_ls_structure_factor_coef Fsqd
_refine_ls_weighting_details 'calc w=1/[\s^2^(Fo^2^)+(0.0601P)^2^+0.4261P] where P=(Fo^2^+2Fc^2^)/3'
_refine_ls_weighting_scheme calc
_refine_ls_wR_factor_gt 0.1017
_refine_ls_wR_factor_ref 0.1045
_reflns_number_gt 3318
_reflns_number_total 3658
_reflns_threshold_expression >2sigma(I)
_cod_data_source_file c6cc03764j1.cif
_cod_data_source_block mo_vqcol1_0m
_cod_depositor_comments
;
The following automatic conversions were performed:

data item '_symmetry_cell_setting' value 'Monoclinic' was changed to
'monoclinic' in accordance with the
/home/saulius/struct/COD-crude-data/automatic-downloads/DataCite-retrospective/RSC/depositions/lib/dictionaries/cif_core.dic
dictionary named 'cif_core.dic' version 2.4.2 last updated on
2011-04-26.

Automatic conversion script
Id: cif_fix_values 6909 2019-04-08 15:41:33Z antanas 
;
_cod_original_sg_symbol_H-M 'P 21/c'
_cod_database_code 7124685

loop_
_symmetry_equiv_pos_as_xyz
'x, y, z'
'-x, y+1/2, -z+1/2'
'-x, -y, -z'
'x, -y-1/2, z-1/2'

loop_
_atom_site_label
_atom_site_type_symbol
_atom_site_fract_x
_atom_site_fract_y
_atom_site_fract_z
_atom_site_U_iso_or_equiv
_atom_site_adp_type
_atom_site_occupancy
_atom_site_symmetry_multiplicity
_atom_site_calc_flag
_atom_site_refinement_flags
O9' O 0.44149(9) 0.51715(7) 0.14367(5) 0.02015(16) Uani 1 1 d .
O5 O 0.03242(8) -0.19746(6) 0.16593(5) 0.01828(16) Uani 1 1 d .
O1' O -0.14934(9) 0.35033(7) 0.04412(6) 0.02268(18) Uani 1 1 d .
O8' O 0.43755(9) 0.34914(6) 0.23643(5) 0.01711(16) Uani 1 1 d .
O6' O 0.49967(8) 0.06483(7) 0.09912(5) 0.01851(16) Uani 1 1 d .
C9' C 0.39141(11) 0.41514(9) 0.15834(7) 0.01396(18) Uani 1 1 d .
C3' C 0.27073(10) 0.34201(8) 0.09705(6) 0.01097(17) Uani 1 1 d .
C7' C 0.29217(10) 0.21050(8) 0.13671(6) 0.01032(16) Uani 1 1 d .
C3 C 0.14778(10) 0.12850(8) 0.12869(6) 0.01071(17) Uani 1 1 d .
C4 C 0.16326(10) 0.00259(8) 0.15209(6) 0.01280(17) Uani 1 1 d .
H4 H 0.2628 -0.0301 0.1730 0.015 Uiso 1 1 calc R
C5 C 0.03120(11) -0.07434(8) 0.14437(7) 0.01370(18) Uani 1 1 d .
C7 C 0.18223(13) -0.25412(9) 0.18941(8) 0.0206(2) Uani 1 1 d .
H7A H 0.2497 -0.2475 0.1355 0.031 Uiso 1 1 calc R
H7B H 0.1666 -0.3419 0.2047 0.031 Uiso 1 1 calc R
H7C H 0.2327 -0.2118 0.2441 0.031 Uiso 1 1 calc R
C2' C 0.10762(11) 0.39847(8) 0.10896(7) 0.01325(17) Uani 1 1 d .
H2'1 H 0.0971 0.4208 0.1761 0.016 Uiso 1 1 calc R
H2'2 H 0.0977 0.4756 0.0712 0.016 Uiso 1 1 calc R
C1' C -0.02431(11) 0.31058(9) 0.07826(7) 0.01395(18) Uani 1 1 d .
C2 C 0.00093(10) 0.17681(8) 0.09752(6) 0.01211(17) Uani 1 1 d .
C1 C -0.12967(11) 0.09703(9) 0.08939(7) 0.01446(18) Uani 1 1 d .
H1 H -0.2290 0.1288 0.0671 0.017 Uiso 1 1 calc R
C6 C -0.11604(11) -0.02657(9) 0.11318(7) 0.01515(18) Uani 1 1 d .
H6 H -0.2058 -0.0792 0.1085 0.018 Uiso 1 1 calc R
C8' C 0.35269(11) 0.23187(9) 0.23889(6) 0.01418(18) Uani 1 1 d .
H8'1 H 0.2640 0.2373 0.2814 0.017 Uiso 1 1 calc R
H8'2 H 0.4238 0.1638 0.2607 0.017 Uiso 1 1 calc R
C6' C 0.42600(10) 0.15713(8) 0.07766(6) 0.01268(17) Uani 1 1 d .
C5' C 0.45192(11) 0.24184(9) -0.00583(7) 0.01513(18) Uani 1 1 d .
H5'1 H 0.4487 0.1939 -0.0654 0.018 Uiso 1 1 calc R
H5'2 H 0.5552 0.2842 0.0018 0.018 Uiso 1 1 calc R
C4' C 0.31685(11) 0.33636(9) -0.00636(6) 0.01383(18) Uani 1 1 d .
H4'1 H 0.2269 0.3085 -0.0481 0.017 Uiso 1 1 calc R
H4'2 H 0.3524 0.4186 -0.0280 0.017 Uiso 1 1 calc R

loop_
_atom_site_aniso_label
_atom_site_aniso_U_11
_atom_site_aniso_U_22
_atom_site_aniso_U_33
_atom_site_aniso_U_23
_atom_site_aniso_U_13
_atom_site_aniso_U_12
O9' 0.0219(4) 0.0144(3) 0.0240(4) -0.0010(3) -0.0001(3) -0.0071(3)
O5 0.0178(3) 0.0099(3) 0.0274(4) 0.0021(3) 0.0040(3) -0.0015(2)
O1' 0.0139(3) 0.0187(4) 0.0349(4) 0.0075(3) -0.0045(3) 0.0012(3)
O8' 0.0193(3) 0.0143(3) 0.0170(3) -0.0006(2) -0.0053(3) -0.0039(3)
O6' 0.0137(3) 0.0158(3) 0.0263(4) 0.0012(3) 0.0035(3) 0.0026(2)
C9' 0.0133(4) 0.0130(4) 0.0155(4) -0.0019(3) 0.0005(3) -0.0011(3)
C3' 0.0106(4) 0.0099(4) 0.0123(4) 0.0005(3) -0.0001(3) -0.0014(3)
C7' 0.0096(3) 0.0098(4) 0.0115(4) 0.0003(3) 0.0001(3) -0.0006(3)
C3 0.0104(4) 0.0111(4) 0.0108(4) -0.0001(3) 0.0014(3) -0.0011(3)
C4 0.0121(4) 0.0113(4) 0.0150(4) 0.0008(3) 0.0015(3) 0.0000(3)
C5 0.0159(4) 0.0101(4) 0.0155(4) 0.0002(3) 0.0038(3) -0.0018(3)
C7 0.0217(5) 0.0126(4) 0.0280(5) 0.0034(4) 0.0049(4) 0.0027(3)
C2' 0.0130(4) 0.0102(4) 0.0166(4) 0.0009(3) 0.0007(3) 0.0002(3)
C1' 0.0124(4) 0.0134(4) 0.0161(4) 0.0020(3) 0.0011(3) 0.0003(3)
C2 0.0110(4) 0.0118(4) 0.0135(4) 0.0010(3) 0.0008(3) -0.0001(3)
C1 0.0110(4) 0.0156(4) 0.0167(4) 0.0002(3) 0.0003(3) -0.0013(3)
C6 0.0131(4) 0.0148(4) 0.0177(4) -0.0007(3) 0.0021(3) -0.0042(3)
C8' 0.0163(4) 0.0125(4) 0.0135(4) -0.0001(3) -0.0020(3) -0.0017(3)
C6' 0.0095(4) 0.0132(4) 0.0154(4) -0.0022(3) 0.0007(3) -0.0023(3)
C5' 0.0137(4) 0.0169(4) 0.0150(4) 0.0003(3) 0.0033(3) -0.0014(3)
C4' 0.0144(4) 0.0146(4) 0.0126(4) 0.0019(3) 0.0016(3) -0.0015(3)

loop_
_atom_type_symbol
_atom_type_description
_atom_type_scat_dispersion_real
_atom_type_scat_dispersion_imag
_atom_type_scat_source
C C 0.0033 0.0016 'International Tables Vol C Tables 4.2.6.8 and 6.1.1.4'
H H 0.0000 0.0000 'International Tables Vol C Tables 4.2.6.8 and 6.1.1.4'
O O 0.0106 0.0060 'International Tables Vol C Tables 4.2.6.8 and 6.1.1.4'

loop_
_geom_angle_atom_site_label_1
_geom_angle_atom_site_label_2
_geom_angle_atom_site_label_3
_geom_angle
C5 O5 C7 117.61(8)
C9' O8' C8' 110.53(7)
O9' C9' O8' 122.03(9)
O9' C9' C3' 127.33(9)
O8' C9' C3' 110.63(8)
C9' C3' C2' 108.52(7)
C9' C3' C7' 101.75(7)
C2' C3' C7' 114.78(7)
C9' C3' C4' 111.55(7)
C2' C3' C4' 113.29(7)
C7' C3' C4' 106.40(7)
C3 C7' C8' 113.12(7)
C3 C7' C3' 115.57(7)
C8' C7' C3' 103.69(7)
C3 C7' C6' 110.81(7)
C8' C7' C6' 110.19(7)
C3' C7' C6' 102.77(7)
C4 C3 C2 120.36(8)
C4 C3 C7' 118.80(8)
C2 C3 C7' 120.83(8)
C5 C4 C3 119.41(8)
C5 C4 H4 120.3
C3 C4 H4 120.3
O5 C5 C4 124.35(9)
O5 C5 C6 115.15(8)
C4 C5 C6 120.50(8)
O5 C7 H7A 109.5
O5 C7 H7B 109.5
H7A C7 H7B 109.5
O5 C7 H7C 109.5
H7A C7 H7C 109.5
H7B C7 H7C 109.5
C1' C2' C3' 112.39(8)
C1' C2' H2'1 109.1
C3' C2' H2'1 109.1
C1' C2' H2'2 109.1
C3' C2' H2'2 109.1
H2'1 C2' H2'2 107.9
O1' C1' C2 121.94(9)
O1' C1' C2' 120.72(8)
C2 C1' C2' 117.20(8)
C3 C2 C1 119.05(8)
C3 C2 C1' 122.53(8)
C1 C2 C1' 118.31(8)
C6 C1 C2 121.02(9)
C6 C1 H1 119.5
C2 C1 H1 119.5
C1 C6 C5 119.65(8)
C1 C6 H6 120.2
C5 C6 H6 120.2
O8' C8' C7' 104.57(7)
O8' C8' H8'1 110.8
C7' C8' H8'1 110.8
O8' C8' H8'2 110.8
C7' C8' H8'2 110.8
H8'1 C8' H8'2 108.9
O6' C6' C5' 126.78(9)
O6' C6' C7' 123.57(8)
C5' C6' C7' 109.59(7)
C6' C5' C4' 105.41(7)
C6' C5' H5'1 110.7
C4' C5' H5'1 110.7
C6' C5' H5'2 110.7
C4' C5' H5'2 110.7
H5'1 C5' H5'2 108.8
C5' C4' C3' 104.30(7)
C5' C4' H4'1 110.9
C3' C4' H4'1 110.9
C5' C4' H4'2 110.9
C3' C4' H4'2 110.9
H4'1 C4' H4'2 108.9

loop_
_geom_bond_atom_site_label_1
_geom_bond_atom_site_label_2
_geom_bond_distance
O9' C9' 1.2003(12)
O5 C5 1.3611(11)
O5 C7 1.4356(12)
O1' C1' 1.2226(12)
O8' C9' 1.3576(12)
O8' C8' 1.4559(11)
O6' C6' 1.2059(12)
C9' C3' 1.5294(12)
C3' C2' 1.5299(12)
C3' C7' 1.5319(12)
C3' C4' 1.5377(13)
C7' C3 1.5111(12)
C7' C8' 1.5309(12)
C7' C6' 1.5549(12)
C3 C4 1.4011(12)
C3 C2 1.4027(12)
C4 C5 1.3946(12)
C4 H4 0.9500
C5 C6 1.4035(13)
C7 H7A 0.9800
C7 H7B 0.9800
C7 H7C 0.9800
C2' C1' 1.5145(13)
C2' H2'1 0.9900
C2' H2'2 0.9900
C1' C2 1.4806(13)
C2 C1 1.4036(12)
C1 C6 1.3772(13)
C1 H1 0.9500
C6 H6 0.9500
C8' H8'1 0.9900
C8' H8'2 0.9900
C6' C5' 1.5195(13)
C5' C4' 1.5337(13)
C5' H5'1 0.9900
C5' H5'2 0.9900
C4' H4'1 0.9900
C4' H4'2 0.9900

loop_
_geom_torsion_atom_site_label_1
_geom_torsion_atom_site_label_2
_geom_torsion_atom_site_label_3
_geom_torsion_atom_site_label_4
_geom_torsion
C8' O8' C9' O9' 177.02(9)
C8' O8' C9' C3' -2.30(10)
O9' C9' C3' C2' -74.06(12)
O8' C9' C3' C2' 105.22(9)
O9' C9' C3' C7' 164.53(10)
O8' C9' C3' C7' -16.19(9)
O9' C9' C3' C4' 51.44(13)
O8' C9' C3' C4' -129.28(8)
C9' C3' C7' C3 151.32(7)
C2' C3' C7' C3 34.36(10)
C4' C3' C7' C3 -91.79(9)
C9' C3' C7' C8' 26.94(8)
C2' C3' C7' C8' -90.02(8)
C4' C3' C7' C8' 143.83(7)
C9' C3' C7' C6' -87.86(8)
C2' C3' C7' C6' 155.18(7)
C4' C3' C7' C6' 29.04(8)
C8' C7' C3 C4 -68.83(11)
C3' C7' C3 C4 171.84(8)
C6' C7' C3 C4 55.48(10)
C8' C7' C3 C2 111.79(9)
C3' C7' C3 C2 -7.53(12)
C6' C7' C3 C2 -123.90(9)
C2 C3 C4 C5 -0.17(13)
C7' C3 C4 C5 -179.55(8)
C7 O5 C5 C4 -6.27(14)
C7 O5 C5 C6 174.10(9)
C3 C4 C5 O5 -179.41(8)
C3 C4 C5 C6 0.20(14)
C9' C3' C2' C1' -161.24(7)
C7' C3' C2' C1' -48.22(10)
C4' C3' C2' C1' 74.28(10)
C3' C2' C1' O1' -148.06(9)
C3' C2' C1' C2 36.10(11)
C4 C3 C2 C1 -0.54(13)
C7' C3 C2 C1 178.83(8)
C4 C3 C2 C1' 175.65(8)
C7' C3 C2 C1' -4.98(13)
O1' C1' C2 C3 174.15(9)
C2' C1' C2 C3 -10.06(13)
O1' C1' C2 C1 -9.63(14)
C2' C1' C2 C1 166.15(8)
C3 C2 C1 C6 1.25(14)
C1' C2 C1 C6 -175.10(9)
C2 C1 C6 C5 -1.23(14)
O5 C5 C6 C1 -179.86(8)
C4 C5 C6 C1 0.49(14)
C9' O8' C8' C7' 20.03(10)
C3 C7' C8' O8' -155.15(7)
C3' C7' C8' O8' -29.19(9)
C6' C7' C8' O8' 80.20(9)
C3 C7' C6' O6' -71.24(11)
C8' C7' C6' O6' 54.73(11)
C3' C7' C6' O6' 164.72(9)
C3 C7' C6' C5' 111.41(8)
C8' C7' C6' C5' -122.62(8)
C3' C7' C6' C5' -12.63(9)
O6' C6' C5' C4' 174.31(9)
C7' C6' C5' C4' -8.44(9)
C6' C5' C4' C3' 26.16(9)
C9' C3' C4' C5' 75.10(9)
C2' C3' C4' C5' -162.09(7)
C7' C3' C4' C5' -35.05(9)
